data_1503985
loop_
_publ_author_name
'Tang, Yuchen'
'Fettinger, James C.'
'Shaw, Jared T.'

_publ_section_title
;
 One-step synthesis of complex nitrogen heterocycles from imines and
 alkyl-substituted maleic anhydrides.
;
_journal_issue 17
_journal_name_full 'Organic letters'
_journal_page_first 3802
_journal_page_last 3805
_journal_paper_doi 10.1021/ol901018k
_journal_volume 11
_journal_year 2009
_chemical_formula_moiety 'C19 H18 N2 O3'
_chemical_formula_sum 'C19 H18 N2 O3'
_chemical_formula_weight 322.35
_chemical_name_systematic
; 
 ? 
;
_space_group_IT_number 14
_symmetry_cell_setting monoclinic
_symmetry_space_group_name_Hall '-P 2ybc'
_symmetry_space_group_name_H-M 'P 1 21/c 1'
_atom_sites_solution_hydrogens geom
_atom_sites_solution_primary direct
_atom_sites_solution_secondary difmap
_audit_creation_method SHELXL-97
_cell_angle_alpha 90.00
_cell_angle_beta 103.468(2)
_cell_angle_gamma 90.00
_cell_formula_units_Z 4
_cell_length_a 9.9933(10)
_cell_length_b 8.1292(8)
_cell_length_c 19.9930(19)
_cell_measurement_reflns_used 3208
_cell_measurement_temperature 90(2)
_cell_measurement_theta_max 27.44
_cell_measurement_theta_min 2.60
_cell_volume 1579.5(3)
_computing_cell_refinement 'SAINT (7.46A) (Bruker, 2006)'
_computing_data_collection 'SMART (Version 5.054) (Bruker, 2002)'
_computing_data_reduction 'SAINT (7.46A) (Bruker, 2006)'
_computing_molecular_graphics 'SHELXTL 5.1, XP (Sheldrick, 1994)'
_computing_publication_material SHELXL97
_computing_structure_refinement 'SHELXL-97 (Sheldrick, 2008)'
_computing_structure_solution 'SHELXS-97 (Sheldrick, 2008)'
_diffrn_ambient_temperature 90(2)
_diffrn_measured_fraction_theta_full 1.000
_diffrn_measured_fraction_theta_max 1.000
_diffrn_measurement_device_type 'Bruker SMART1000 CCD'
_diffrn_measurement_method '\f and \w scans'
_diffrn_radiation_monochromator graphite
_diffrn_radiation_source 'fine-focus sealed tube'
_diffrn_radiation_type MoK\a
_diffrn_radiation_wavelength 0.71073
_diffrn_reflns_av_R_equivalents 0.0396
_diffrn_reflns_av_sigmaI/netI 0.0473
_diffrn_reflns_limit_h_max 12
_diffrn_reflns_limit_h_min -12
_diffrn_reflns_limit_k_max 10
_diffrn_reflns_limit_k_min -7
_diffrn_reflns_limit_l_max 25
_diffrn_reflns_limit_l_min -25
_diffrn_reflns_number 9227
_diffrn_reflns_theta_full 27.50
_diffrn_reflns_theta_max 27.50
_diffrn_reflns_theta_min 2.09
_exptl_absorpt_coefficient_mu 0.093
_exptl_absorpt_correction_T_max 0.9976
_exptl_absorpt_correction_T_min 0.9603
_exptl_absorpt_correction_type multi-scan
_exptl_absorpt_process_details 'SADABS 2008/3 (Sheldrick, 2008)'
_exptl_crystal_colour Colorless
_exptl_crystal_density_diffrn 1.356
_exptl_crystal_density_method 'not measured'
_exptl_crystal_description Rod
_exptl_crystal_F_000 680
_exptl_crystal_size_max 0.44
_exptl_crystal_size_mid 0.10
_exptl_crystal_size_min 0.08
_refine_diff_density_max 0.316
_refine_diff_density_min -0.231
_refine_diff_density_rms 0.050
_refine_ls_extinction_method none
_refine_ls_goodness_of_fit_ref 1.030
_refine_ls_hydrogen_treatment mixed
_refine_ls_matrix_type full
_refine_ls_number_parameters 286
_refine_ls_number_reflns 3627
_refine_ls_number_restraints 0
_refine_ls_restrained_S_all 1.030
_refine_ls_R_factor_all 0.0695
_refine_ls_R_factor_gt 0.0402
_refine_ls_shift/su_max 0.000
_refine_ls_shift/su_mean 0.000
_refine_ls_structure_factor_coef Fsqd
_refine_ls_weighting_details 'calc w=1/[\s^2^(Fo^2^)+(0.0573P)^2^+0.0000P] where P=(Fo^2^+2Fc^2^)/3'
_refine_ls_weighting_scheme calc
_refine_ls_wR_factor_gt 0.0958
_refine_ls_wR_factor_ref 0.1038
_reflns_number_gt 2589
_reflns_number_total 3627
_reflns_threshold_expression >2sigma(I)
_cod_data_source_file ol901018k_si_003.cif
_cod_data_source_block jf1733ffmi
_cod_depositor_comments
;
The following automatic conversions were performed:

'_symmetry_cell_setting' value 'Monoclinic' changed to 'monoclinic'
according to /home/saulius/struct/CIF-dictionaries/cif_core.dic
dictionary named 'cif_core.dic' version 2.4.2 from
2011-04-26.

'_exptl_absorpt_correction_type' value 'Multi-scan'
changed to 'multi-scan' according to
/home/saulius/struct/CIF-dictionaries/cif_core.dic dictionary named
'cif_core.dic' version 2.4.2 from 2011-04-26.

Automatic conversion script
Id: cif_fix_values 1715 2011-07-08 13:25:40Z adriana 
;
_cod_original_sg_symbol_H-M 'P 21/c'
_cod_database_code 1503985

loop_
_symmetry_equiv_pos_as_xyz
'x, y, z'
'-x, y+1/2, -z+1/2'
'-x, -y, -z'
'x, -y-1/2, z-1/2'

loop_
_atom_site_label
_atom_site_type_symbol
_atom_site_fract_x
_atom_site_fract_y
_atom_site_fract_z
_atom_site_U_iso_or_equiv
_atom_site_adp_type
_atom_site_occupancy
_atom_site_symmetry_multiplicity
_atom_site_calc_flag
_atom_site_refinement_flags
C1 C 0.40573(14) 0.75006(18) 0.58668(7) 0.0165(3) Uani 1 1 d .
N1 N 0.28251(12) 0.79912(16) 0.54454(6) 0.0161(3) Uani 1 1 d .
H1 H 0.2118(18) 0.832(2) 0.5589(9) 0.029(5) Uiso 1 1 d .
C2 C 0.44255(15) 0.7327(2) 0.65805(8) 0.0194(3) Uani 1 1 d .
H2 H 0.3798(17) 0.754(2) 0.6855(8) 0.024(4) Uiso 1 1 d .
C3 C 0.57750(16) 0.6891(2) 0.68724(8) 0.0230(4) Uani 1 1 d .
H3 H 0.6052(16) 0.678(2) 0.7380(8) 0.023(4) Uiso 1 1 d .
C4 C 0.67278(15) 0.6641(2) 0.64697(8) 0.0232(4) Uani 1 1 d .
H4 H 0.7648(17) 0.634(2) 0.6688(8) 0.026(4) Uiso 1 1 d .
C5 C 0.63585(15) 0.67882(19) 0.57623(8) 0.0210(3) Uani 1 1 d .
H5 H 0.7040(16) 0.6598(19) 0.5491(8) 0.017(4) Uiso 1 1 d .
C6 C 0.49967(14) 0.72247(18) 0.54489(7) 0.0173(3) Uani 1 1 d .
C7 C 0.42843(14) 0.75837(18) 0.47568(7) 0.0170(3) Uani 1 1 d .
C8 C 0.48342(15) 0.7665(2) 0.41203(8) 0.0201(3) Uani 1 1 d .
H8A H 0.4858(16) 0.654(2) 0.3904(8) 0.021(4) Uiso 1 1 d .
H8B H 0.5819(18) 0.810(2) 0.4235(8) 0.027(4) Uiso 1 1 d .
C9 C 0.39462(14) 0.8842(2) 0.36049(8) 0.0190(3) Uani 1 1 d .
H9A H 0.4098(16) 0.873(2) 0.3130(8) 0.018(4) Uiso 1 1 d .
H9B H 0.4079(16) 0.998(2) 0.3750(8) 0.021(4) Uiso 1 1 d .
N9 N 0.24942(11) 0.84854(15) 0.35653(6) 0.0159(3) Uani 1 1 d .
C10 C 0.17982(14) 0.73526(18) 0.31276(7) 0.0154(3) Uani 1 1 d .
O10 O 0.21774(10) 0.68557(13) 0.26151(5) 0.0184(2) Uani 1 1 d .
C11 C 0.05867(13) 0.68613(18) 0.33853(7) 0.0149(3) Uani 1 1 d .
C12 C -0.01681(14) 0.5510(2) 0.32249(8) 0.0190(3) Uani 1 1 d .
H12A H -0.0019(16) 0.476(2) 0.2869(8) 0.026(4) Uiso 1 1 d .
C13 C -0.12460(16) 0.5020(2) 0.35933(8) 0.0235(4) Uani 1 1 d .
H13A H -0.0984(17) 0.395(2) 0.3810(8) 0.028(5) Uiso 1 1 d .
H13B H -0.2107(17) 0.478(2) 0.3255(8) 0.026(4) Uiso 1 1 d .
C14 C -0.14740(15) 0.6284(2) 0.41213(8) 0.0196(3) Uani 1 1 d .
H14A H -0.1921(16) 0.573(2) 0.4447(8) 0.021(4) Uiso 1 1 d .
H14B H -0.2149(17) 0.715(2) 0.3880(8) 0.025(4) Uiso 1 1 d .
C15 C -0.01331(15) 0.7127(2) 0.44903(7) 0.0178(3) Uani 1 1 d .
H15A H -0.0298(16) 0.7920(19) 0.4841(8) 0.020(4) Uiso 1 1 d .
H15B H 0.0535(16) 0.627(2) 0.4705(8) 0.019(4) Uiso 1 1 d .
C16 C 0.04655(14) 0.80266(18) 0.39540(7) 0.0153(3) Uani 1 1 d .
C17 C 0.19523(14) 0.87559(19) 0.41798(7) 0.0150(3) Uani 1 1 d .
H17 H 0.1900(14) 0.994(2) 0.4254(7) 0.011(4) Uiso 1 1 d .
C18 C 0.29796(14) 0.80360(18) 0.47767(7) 0.0155(3) Uani 1 1 d .
C19 C -0.04759(14) 0.94908(18) 0.36777(7) 0.0164(3) Uani 1 1 d .
O19 O -0.11343(11) 0.93354(13) 0.30373(5) 0.0234(3) Uani 1 1 d .
H19 H -0.1439 1.0256 0.2882 0.035 Uiso 1 1 calc R
O20 O -0.05763(11) 1.06625(13) 0.40370(5) 0.0245(3) Uani 1 1 d .

loop_
_atom_site_aniso_label
_atom_site_aniso_U_11
_atom_site_aniso_U_22
_atom_site_aniso_U_33
_atom_site_aniso_U_23
_atom_site_aniso_U_13
_atom_site_aniso_U_12
C1 0.0144(7) 0.0163(8) 0.0192(7) 0.0007(6) 0.0049(5) -0.0016(6)
N1 0.0130(6) 0.0218(7) 0.0146(6) -0.0013(5) 0.0055(5) 0.0006(5)
C2 0.0184(7) 0.0222(9) 0.0186(8) 0.0012(6) 0.0066(6) -0.0034(6)
C3 0.0238(8) 0.0242(9) 0.0196(8) 0.0040(7) 0.0020(6) -0.0011(6)
C4 0.0177(8) 0.0248(9) 0.0252(8) 0.0042(7) 0.0010(6) 0.0043(6)
C5 0.0170(7) 0.0222(9) 0.0243(8) -0.0009(6) 0.0060(6) 0.0021(6)
C6 0.0164(7) 0.0170(8) 0.0191(7) -0.0011(6) 0.0057(5) -0.0016(6)
C7 0.0154(7) 0.0183(8) 0.0181(7) -0.0033(6) 0.0054(6) 0.0000(6)
C8 0.0159(7) 0.0263(9) 0.0198(8) -0.0046(7) 0.0077(6) -0.0016(6)
C9 0.0161(7) 0.0233(9) 0.0191(8) -0.0042(7) 0.0072(6) -0.0071(6)
N9 0.0152(6) 0.0193(7) 0.0143(6) -0.0009(5) 0.0055(5) -0.0035(5)
C10 0.0157(7) 0.0156(8) 0.0149(7) 0.0012(6) 0.0039(5) 0.0001(5)
O10 0.0204(5) 0.0211(6) 0.0159(5) -0.0029(4) 0.0087(4) -0.0033(4)
C11 0.0133(7) 0.0171(8) 0.0144(7) 0.0006(6) 0.0037(5) 0.0007(5)
C12 0.0168(7) 0.0201(8) 0.0212(8) -0.0034(6) 0.0064(6) -0.0011(6)
C13 0.0197(8) 0.0251(9) 0.0279(9) -0.0033(7) 0.0101(7) -0.0070(7)
C14 0.0167(7) 0.0239(8) 0.0199(8) 0.0027(7) 0.0076(6) -0.0016(6)
C15 0.0172(7) 0.0214(8) 0.0156(7) 0.0011(6) 0.0055(6) -0.0002(6)
C16 0.0123(6) 0.0174(8) 0.0162(7) -0.0002(6) 0.0037(5) 0.0000(5)
C17 0.0148(7) 0.0166(8) 0.0150(7) -0.0017(6) 0.0062(5) -0.0006(5)
C18 0.0156(7) 0.0162(7) 0.0158(7) -0.0028(6) 0.0061(5) -0.0021(5)
C19 0.0144(7) 0.0201(8) 0.0165(7) -0.0007(6) 0.0071(5) -0.0017(6)
O19 0.0300(6) 0.0214(6) 0.0163(5) 0.0017(4) 0.0006(4) 0.0061(5)
O20 0.0258(6) 0.0253(6) 0.0224(6) -0.0049(5) 0.0056(4) 0.0075(5)

loop_
_atom_type_symbol
_atom_type_description
_atom_type_scat_dispersion_real
_atom_type_scat_dispersion_imag
_atom_type_scat_source
C C 0.0033 0.0016 'International Tables Vol C Tables 4.2.6.8 and 6.1.1.4'
H H 0.0000 0.0000 'International Tables Vol C Tables 4.2.6.8 and 6.1.1.4'
N N 0.0061 0.0033 'International Tables Vol C Tables 4.2.6.8 and 6.1.1.4'
O O 0.0106 0.0060 'International Tables Vol C Tables 4.2.6.8 and 6.1.1.4'

loop_
_geom_angle_atom_site_label_1
_geom_angle_atom_site_label_2
_geom_angle_atom_site_label_3
_geom_angle
N1 C1 C2 129.74(14)
N1 C1 C6 107.84(12)
C2 C1 C6 122.38(13)
C1 N1 C18 108.28(12)
C1 N1 H1 124.7(11)
C18 N1 H1 126.6(11)
C3 C2 C1 117.12(15)
C3 C2 H2 121.1(10)
C1 C2 H2 121.7(10)
C2 C3 C4 121.45(14)
C2 C3 H3 117.8(10)
C4 C3 H3 120.7(10)
C5 C4 C3 121.45(14)
C5 C4 H4 119.4(10)
C3 C4 H4 119.1(10)
C4 C5 C6 118.61(14)
C4 C5 H5 120.0(9)
C6 C5 H5 121.4(9)
C5 C6 C1 118.97(13)
C5 C6 C7 134.02(14)
C1 C6 C7 106.87(12)
C18 C7 C6 106.87(13)
C18 C7 C8 123.66(13)
C6 C7 C8 129.13(13)
C7 C8 C9 109.24(12)
C7 C8 H8A 111.8(9)
C9 C8 H8A 110.1(9)
C7 C8 H8B 110.5(9)
C9 C8 H8B 108.4(10)
H8A C8 H8B 106.7(13)
N9 C9 C8 108.98(12)
N9 C9 H9A 107.3(9)
C8 C9 H9A 112.9(9)
N9 C9 H9B 105.7(9)
C8 C9 H9B 112.2(9)
H9A C9 H9B 109.4(13)
C10 N9 C9 121.73(12)
C10 N9 C17 114.23(12)
C9 N9 C17 118.60(11)
O10 C10 N9 123.28(13)
O10 C10 C11 129.29(13)
N9 C10 C11 107.42(12)
C12 C11 C10 127.20(13)
C12 C11 C16 124.14(13)
C10 C11 C16 108.05(12)
C11 C12 C13 122.36(14)
C11 C12 H12A 121.3(10)
C13 C12 H12A 116.3(10)
C12 C13 C14 113.71(13)
C12 C13 H13A 107.8(10)
C14 C13 H13A 111.1(10)
C12 C13 H13B 109.3(10)
C14 C13 H13B 111.3(10)
H13A C13 H13B 103.1(14)
C13 C14 C15 112.27(13)
C13 C14 H14A 108.4(9)
C15 C14 H14A 111.6(9)
C13 C14 H14B 109.2(9)
C15 C14 H14B 109.1(9)
H14A C14 H14B 106.1(13)
C16 C15 C14 108.49(12)
C16 C15 H15A 109.8(9)
C14 C15 H15A 111.1(9)
C16 C15 H15B 107.8(9)
C14 C15 H15B 108.8(9)
H15A C15 H15B 110.8(13)
C11 C16 C15 109.96(12)
C11 C16 C19 111.44(11)
C15 C16 C19 108.40(11)
C11 C16 C17 102.60(11)
C15 C16 C17 118.60(11)
C19 C16 C17 105.70(11)
N9 C17 C18 106.83(11)
N9 C17 C16 102.24(11)
C18 C17 C16 120.63(12)
N9 C17 H17 108.5(9)
C18 C17 H17 108.3(8)
C16 C17 H17 109.7(8)
C7 C18 N1 110.14(12)
C7 C18 C17 124.30(13)
N1 C18 C17 124.76(12)
O20 C19 O19 124.52(14)
O20 C19 C16 121.59(13)
O19 C19 C16 113.88(12)
C19 O19 H19 109.5

loop_
_geom_bond_atom_site_label_1
_geom_bond_atom_site_label_2
_geom_bond_distance
C1 N1 1.3792(18)
C1 C2 1.395(2)
C1 C6 1.413(2)
N1 C18 1.3815(18)
N1 H1 0.866(18)
C2 C3 1.385(2)
C2 H2 0.941(17)
C3 C4 1.398(2)
C3 H3 0.993(16)
C4 C5 1.381(2)
C4 H4 0.953(17)
C5 C6 1.405(2)
C5 H5 0.976(16)
C6 C7 1.431(2)
C7 C18 1.3642(19)
C7 C8 1.500(2)
C8 C9 1.529(2)
C8 H8A 1.016(17)
C8 H8B 1.018(17)
C9 N9 1.4636(18)
C9 H9A 0.999(16)
C9 H9B 0.971(17)
N9 C10 1.3468(18)
N9 C17 1.4701(18)
C10 O10 1.2398(17)
C10 C11 1.4770(19)
C11 C12 1.329(2)
C11 C16 1.506(2)
C12 C13 1.494(2)
C12 H12A 0.975(17)
C13 C14 1.528(2)
C13 H13A 0.982(18)
C13 H13B 0.983(16)
C14 C15 1.533(2)
C14 H14A 0.979(17)
C14 H14B 1.017(17)
C15 C16 1.530(2)
C15 H15A 0.994(16)
C15 H15B 0.988(16)
C16 C19 1.538(2)
C16 C17 1.5654(19)
C17 C18 1.5000(19)
C17 H17 0.980(16)
C19 O20 1.2111(17)
C19 O19 1.3022(16)
O19 H19 0.8400

loop_
_geom_hbond_atom_site_label_D
_geom_hbond_atom_site_label_H
_geom_hbond_atom_site_label_A
_geom_hbond_distance_DH
_geom_hbond_distance_HA
_geom_hbond_distance_DA
_geom_hbond_angle_DHA
_geom_hbond_site_symmetry_A
N1 H1 O20 0.866(18) 2.037(19) 2.8986(17) 173.6(17) 3_576
O19 H19 O10 0.84 1.70 2.5204(14) 166 2
